data_4323527
loop_
_publ_author_name
'Kenneth L. Brown'
'Shifa Cheng'
'Xiang Zou'
'Jeffrey D. Zubkowski'
'Edward J. Valente'
'Leanne Knapton'
'Helder M. Marques'

_publ_section_title
;
 Cis Effects in the Cobalt Corrins. 1. Crystal Structures of
 10-Chloroaquacobalamin Perchlorate, 10-Chlorocyanocobalamin, and
 10-Chloromethylcobalamin
;
_journal_name_full 'Inorganic Chemistry'
_journal_page_first 3666
_journal_page_last 3675
_journal_paper_doi 10.1021/ic9615077
_journal_volume 36
_journal_year 1997
_chemical_compound_source 'Brown synthesis'
_chemical_formula_sum 'C63 H134 Cl Co N11 O34 P'
_chemical_formula_weight 1715.18
_chemical_name_common 'Methyl 10-chlorocobalamin acetone 20hydrate'
_chemical_name_systematic 'Methyl 10-chlorocobalamin acetone 20hydrate'
_space_group_IT_number 19
_symmetry_cell_setting orthorhombic
_symmetry_space_group_name_Hall 'P 2ac 2ab'
_symmetry_space_group_name_H-M 'P 21 21 21'
_atom_sites_solution_hydrogens geom
_atom_sites_solution_primary direct
_atom_sites_solution_secondary difmap
_audit_creation_method SHELXL
_cell_angle_alpha 90.00
_cell_angle_beta 90.00
_cell_angle_gamma 90.00
_cell_formula_units_Z 4
_cell_length_a 16.041(14)
_cell_length_b 22.132(21)
_cell_length_c 26.750(35)
_cell_measurement_reflns_used 50
_cell_measurement_temperature 294(2)
_cell_measurement_theta_max 20.
_cell_measurement_theta_min 12.
_cell_volume 9497(17)
_computing_cell_refinement 'P3 (Siemens Analytical X-ray)'
_computing_data_collection 'P3 (Siemens Analytical X-ray)'
_computing_data_reduction 'XDISK (Siemens Analytical X-ray)'
_computing_molecular_graphics 'XP (Siemens Analytical X-ray)'
_computing_publication_material SHELXL/CIFTAB
_computing_structure_refinement 'SHELXL-93 (Sheldrick, 1993)'
_computing_structure_solution 'SHELXS-86 (Sheldrick, 1990)'
_diffrn_ambient_temperature 294(2)
_diffrn_measurement_device 'scintillation counter'
_diffrn_measurement_method 'omega scans'
_diffrn_radiation_monochromator graphite
_diffrn_radiation_source 'fine-focus sealed tube'
_diffrn_radiation_type MoK\a
_diffrn_radiation_wavelength 0.71073
_diffrn_reflns_av_R_equivalents 0.3130
_diffrn_reflns_av_sigmaI/netI 0.2917
_diffrn_reflns_limit_h_max 17
_diffrn_reflns_limit_h_min 0
_diffrn_reflns_limit_k_max 23
_diffrn_reflns_limit_k_min 0
_diffrn_reflns_limit_l_max 28
_diffrn_reflns_limit_l_min 0
_diffrn_reflns_number 6810
_diffrn_reflns_theta_max 22.48
_diffrn_reflns_theta_min 1.78
_diffrn_standards_decay_% none
_diffrn_standards_interval_count 97
_diffrn_standards_interval_time 1hr
_diffrn_standards_number 3
_exptl_absorpt_coefficient_mu 0.304
_exptl_absorpt_correction_T_max NA
_exptl_absorpt_correction_T_min NA
_exptl_absorpt_correction_type none
_exptl_crystal_colour wine-red
_exptl_crystal_density_diffrn 1.201
_exptl_crystal_density_meas ?
_exptl_crystal_density_method NA
_exptl_crystal_description 'elongated prism'
_exptl_crystal_F_000 3688
_exptl_crystal_size_max 0.80
_exptl_crystal_size_mid 0.40
_exptl_crystal_size_min 0.10
_refine_diff_density_max 0.233
_refine_diff_density_min -0.332
_refine_diff_density_rms 0.050
_refine_ls_abs_structure_details 'Flack H D (1983), Acta Cryst. A39, 876-881'
_refine_ls_abs_structure_Flack 0.03(4)
_refine_ls_extinction_coef none
_refine_ls_extinction_method none
_refine_ls_goodness_of_fit_all 0.661
_refine_ls_goodness_of_fit_obs 1.277
_refine_ls_hydrogen_treatment constr
_refine_ls_matrix_type full
_refine_ls_number_parameters 1011
_refine_ls_number_reflns 6791
_refine_ls_number_restraints 109
_refine_ls_restrained_S_all 0.723
_refine_ls_restrained_S_obs 1.247
_refine_ls_R_factor_all 0.1466
_refine_ls_R_factor_obs 0.0554
_refine_ls_shift/esd_max 0.677
_refine_ls_shift/esd_mean 0.024
_refine_ls_structure_factor_coef Fsqd
_refine_ls_weighting_details 'w=1/[\s^2^(Fo^2^)+(0.0496P)^2^+0.0000P] where P=(Fo^2^+2Fc^2^)/3'
_refine_ls_weighting_scheme calc
_refine_ls_wR_factor_all 0.1347
_refine_ls_wR_factor_obs 0.1072
_reflns_number_observed 2145
_reflns_number_total 6792
_reflns_observed_criterion >2sigma(I)
_cod_data_source_file ic9615077_3.cif
_cod_data_source_block METHYL_10-CHLOROCOBALAMIN_ACETONE_HYDRATE
_cod_depositor_comments
;
The following automatic conversions were performed:

'_exptl_crystal_density_meas' value 'NA' was changed to '?' - the
value is perceived as not measured.

Automatic conversion script
Id: cif_fix_values 3008 2015-01-20 13:52:24Z robertas 

The following automatic conversions were performed:

'_refine_ls_weighting_scheme' value 'calc
w=1/[\s^2^(Fo^2^)+(0.0496P)^2^+0.0000P] where P=(Fo^2^+2Fc^2^)/3' was
changed to 'calc'. New tag '_refine_ls_weighting_details' was
created. The value of the new tag was set to
'w=1/[\s^2^(Fo^2^)+(0.0496P)^2^+0.0000P] where P=(Fo^2^+2Fc^2^)/3'.

Automatic conversion script
Id: cif_fix_values 3143 2015-03-26 13:38:13Z robertas 
;
_cod_original_cell_volume 9496.8(174)
_cod_database_code 4323527

loop_
_symmetry_equiv_pos_as_xyz
'x, y, z'
'-x+1/2, -y, z+1/2'
'-x, y+1/2, -z+1/2'
'x+1/2, -y+1/2, -z'

loop_
_atom_site_aniso_label
_atom_site_aniso_U_11
_atom_site_aniso_U_22
_atom_site_aniso_U_33
_atom_site_aniso_U_23
_atom_site_aniso_U_13
_atom_site_aniso_U_12
Co 0.0483(7) 0.0278(6) 0.0465(7) 0.0076(8) -0.0014(9) 0.0031(8)
C 0.089(7) 0.059(7) 0.035(5) -0.002(5) -0.018(7) 0.042(7)
Cl 0.117(3) 0.057(2) 0.138(3) 0.021(2) 0.013(2) -0.009(2)
P 0.069(2) 0.042(2) 0.047(2) 0.001(2) -0.010(2) 0.010(2)
O2P 0.144(6) 0.024(4) 0.030(4) 0.000(4) -0.017(5) 0.004(5)
O3P 0.088(5) 0.021(4) 0.044(4) 0.007(3) -0.002(4) 0.020(4)
O4P 0.098(5) 0.054(5) 0.049(4) -0.005(4) 0.025(4) 0.005(5)
O5P 0.065(5) 0.041(4) 0.063(5) -0.003(4) -0.023(4) 0.004(4)
N1B 0.038(5) 0.024(4) 0.063(6) 0.020(4) -0.007(5) 0.015(4)
C2B 0.054(6) 0.041(6) 0.044(6) 0.001(6) -0.004(6) 0.028(6)
N3B 0.048(5) 0.024(4) 0.044(5) 0.020(4) -0.006(4) 0.014(4)
C4B 0.102(9) 0.030(6) 0.044(7) 0.010(5) -0.023(7) -0.019(7)
C5B 0.078(8) 0.061(7) 0.086(9) -0.032(7) 0.005(8) 0.025(7)
C6B 0.071(8) 0.068(8) 0.057(8) -0.012(7) 0.007(7) -0.006(7)
C7B 0.087(8) 0.044(6) 0.054(7) 0.010(6) -0.011(7) 0.002(7)
C8B 0.062(7) 0.026(6) 0.054(7) 0.018(6) -0.015(6) -0.012(6)
C9B 0.037(6) 0.023(5) 0.049(6) 0.014(5) 0.012(6) -0.004(6)
C10B 0.113(10) 0.123(10) 0.107(10) -0.020(9) 0.009(9) 0.086(9)
C11B 0.197(14) 0.120(10) 0.083(10) -0.020(9) 0.011(10) 0.077(11)
C1R 0.049(6) 0.029(6) 0.071(8) -0.019(6) 0.002(6) -0.001(6)
C2R 0.044(6) 0.040(6) 0.048(7) -0.002(6) -0.015(6) 0.004(6)
C3R 0.080(8) 0.038(6) 0.040(7) -0.004(6) -0.013(7) 0.024(6)
C4R 0.064(7) 0.059(7) 0.065(8) 0.003(7) 0.008(7) -0.025(7)
C5R 0.088(9) 0.082(10) 0.096(10) 0.025(8) -0.002(8) -0.017(8)
O6R 0.070(5) 0.043(4) 0.071(5) 0.025(4) -0.005(4) -0.002(5)
O7R 0.072(5) 0.036(4) 0.049(4) 0.002(4) 0.003(4) 0.000(4)
O8R 0.171(8) 0.145(8) 0.151(9) 0.073(7) -0.044(7) -0.082(8)
C1P 0.085(8) 0.062(8) 0.084(9) -0.023(7) -0.018(7) 0.042(7)
C2P 0.061(7) 0.046(6) 0.040(7) -0.009(6) 0.005(6) 0.021(6)
C3P 0.096(8) 0.070(8) 0.068(8) 0.016(7) -0.039(7) 0.030(7)
C1 0.048(6) 0.030(6) 0.039(6) -0.003(5) -0.012(6) 0.000(5)
C2 0.053(6) 0.039(6) 0.060(7) 0.029(6) 0.032(6) 0.034(6)
C3 0.038(6) 0.029(5) 0.057(7) 0.008(5) -0.006(6) -0.002(5)
C4 0.073(7) 0.027(5) 0.057(8) -0.003(6) -0.014(6) -0.015(6)
C5 0.035(5) 0.065(7) 0.044(7) -0.006(6) -0.007(6) 0.023(6)
C6 0.030(6) 0.042(6) 0.043(7) 0.000(5) 0.004(5) 0.007(5)
C7 0.053(7) 0.052(7) 0.035(6) 0.010(6) -0.001(6) 0.013(6)
C8 0.054(7) 0.073(7) 0.073(8) 0.015(7) -0.002(6) 0.021(7)
C9 0.041(6) 0.054(6) 0.077(8) 0.003(6) -0.004(6) -0.005(6)
C10 0.026(6) 0.051(7) 0.114(10) -0.001(7) 0.006(7) -0.030(6)
C11 0.035(6) 0.052(7) 0.050(7) 0.004(6) 0.013(5) 0.017(6)
C13 0.059(6) 0.022(5) 0.065(7) 0.012(5) 0.022(6) 0.002(6)
C14 0.053(6) 0.038(6) 0.033(7) -0.003(5) 0.006(5) -0.009(5)
C15 0.041(6) 0.035(6) 0.051(7) -0.010(6) 0.006(6) 0.002(5)
C16 0.058(6) 0.013(5) 0.048(7) -0.005(5) 0.023(6) -0.004(5)
C17 0.030(5) 0.059(6) 0.032(6) -0.009(5) -0.001(5) 0.012(5)
C18 0.055(6) 0.028(5) 0.048(6) -0.011(5) -0.005(7) 0.009(6)
C19 0.027(5) 0.028(5) 0.034(6) 0.004(5) 0.002(5) -0.003(5)
C20 0.053(6) 0.023(5) 0.049(7) 0.011(5) 0.005(6) -0.001(5)
N21 0.019(4) 0.025(4) 0.042(5) 0.011(4) -0.013(4) 0.001(4)
N22 0.041(5) 0.030(4) 0.044(5) -0.006(4) 0.005(4) 0.030(4)
N23 0.035(4) 0.028(5) 0.061(6) 0.020(4) 0.015(5) 0.000(4)
N24 0.054(5) 0.020(4) 0.023(5) 0.001(4) 0.004(4) 0.015(4)
C25 0.080(8) 0.032(6) 0.058(7) -0.005(6) 0.012(7) 0.012(7)
C26 0.061(7) 0.050(7) 0.058(8) -0.001(6) -0.019(6) -0.005(6)
C27 0.161(12) 0.049(7) 0.029(7) -0.029(6) 0.016(8) -0.005(9)
O28 0.067(5) 0.120(7) 0.104(7) -0.057(6) -0.002(5) 0.015(5)
N29 0.087(8) 0.126(9) 0.133(9) -0.007(8) -0.001(8) 0.016(8)
C30 0.078(7) 0.028(6) 0.043(6) 0.010(5) -0.001(6) -0.005(6)
C31 0.042(6) 0.060(7) 0.076(8) -0.008(7) -0.002(6) -0.005(6)
C32 0.088(8) 0.077(9) 0.051(8) -0.004(7) 0.015(7) 0.015(8)
O33 0.194(8) 0.042(5) 0.115(7) 0.021(5) 0.058(7) 0.058(6)
N34 0.145(8) 0.057(7) 0.079(7) -0.012(6) 0.036(7) 0.029(7)
C35 0.088(9) 0.084(8) 0.071(9) 0.015(7) 0.002(7) -0.019(8)
C36 0.113(9) 0.060(8) 0.065(8) -0.002(7) -0.004(7) 0.025(8)
C37 0.162(12) 0.078(9) 0.042(7) 0.007(7) -0.012(9) -0.004(9)
C38 0.117(10) 0.082(10) 0.098(10) 0.023(8) -0.016(10) 0.065(9)
O39 0.112(8) 0.158(9) 0.302(13) 0.080(10) 0.053(9) -0.019(8)
N40 0.130(9) 0.033(6) 0.128(9) 0.024(6) 0.008(8) -0.022(6)
C48 0.078(8) 0.072(8) 0.077(9) 0.015(8) -0.012(7) -0.001(8)
C49 0.102(9) 0.073(8) 0.106(10) 0.012(8) 0.036(9) 0.046(8)
C50 0.150(11) 0.057(8) 0.103(10) 0.004(10) 0.023(11) 0.015(9)
O51 0.154(8) 0.060(5) 0.156(8) -0.015(6) 0.018(8) 0.030(6)
N52 0.109(8) 0.066(6) 0.133(8) 0.005(8) 0.006(8) 0.009(6)
C53 0.058(6) 0.032(6) 0.097(9) -0.008(7) 0.008(7) -0.008(6)
C54 0.107(9) 0.036(6) 0.064(8) -0.013(6) 0.033(8) -0.001(7)
C55 0.074(7) 0.036(6) 0.042(7) 0.003(6) -0.006(6) 0.030(6)
C56 0.117(10) 0.022(6) 0.052(7) -0.009(6) -0.033(7) 0.012(7)
C57 0.074(8) 0.045(7) 0.053(7) 0.006(6) -0.013(7) 0.006(7)
O58 0.071(6) 0.113(7) 0.103(7) 0.013(6) 0.022(5) -0.004(6)
N59 0.048(6) 0.056(6) 0.068(6) -0.030(5) 0.003(5) 0.011(5)
C60 0.090(8) 0.019(6) 0.054(7) -0.001(5) -0.017(7) 0.004(6)
C61 0.071(8) 0.036(7) 0.077(8) -0.003(6) -0.016(7) -0.003(6)
O62 0.137(7) 0.056(5) 0.060(5) 0.011(4) -0.021(6) -0.002(6)
N63 0.095(7) 0.032(5) 0.088(7) 0.014(5) -0.038(6) 0.004(5)
C1A 0.376(28) 0.353(29) 0.312(28) 0.034(24) 0.007(26) -0.233(25)
C2A 0.556(46) 0.058(12) 0.424(39) 0.027(20) -0.011(38) -0.006(23)
O3A 0.503(28) 0.638(41) 0.467(26) -0.212(27) 0.303(24) -0.092(31)
C4A 0.978(86) 0.303(32) 0.624(59) 0.260(37) -0.091(63) 0.136(49)
O1W 0.113(6) 0.040(4) 0.123(6) -0.006(4) 0.011(6) -0.008(5)
O2W 0.147(7) 0.078(6) 0.102(7) -0.007(5) 0.024(6) -0.001(6)
O3W 0.132(8) 0.094(6) 0.123(6) 0.018(5) 0.011(6) 0.009(6)
O4W 0.150(7) 0.082(6) 0.111(7) -0.001(5) 0.016(6) 0.007(6)
O5W 0.168(9) 0.184(9) 0.136(8) 0.010(8) 0.001(7) -0.038(8)
O6W 0.325(12) 0.090(6) 0.068(6) 0.018(5) -0.046(8) -0.015(8)
O7W 0.171(9) 0.169(9) 0.295(13) -0.086(10) -0.080(10) 0.077(9)
O8W 0.339(19) 0.351(22) 0.996(51) 0.047(32) 0.089(33) -0.042(21)

loop_
_atom_site_label
_atom_site_type_symbol
_atom_site_fract_x
_atom_site_fract_y
_atom_site_fract_z
_atom_site_U_iso_or_equiv
_atom_site_thermal_displace_type
_atom_site_occupancy
_atom_site_calc_flag
_atom_site_refinement_flags
_atom_site_disorder_group
Co Co 0.24122(7) 0.59538(5) 0.74780(5) 0.0409(3) Uani 1 d . .
C C 0.2588(6) 0.6129(3) 0.8196(2) 0.061(3) Uani 1 d . .
H1A H 0.2566(31) 0.5759(4) 0.8383(3) 0.073 Uiso 1 calc R .
H1B H 0.2161(20) 0.6398(19) 0.8312(5) 0.073 Uiso 1 calc R .
H1C H 0.3124(15) 0.6315(21) 0.8241(3) 0.073 Uiso 1 calc R .
Cl Cl 0.1010(2) 0.40415(13) 0.79589(12) 0.1042(12) Uani 1 d . .
P P -0.0089(2) 0.76329(12) 0.47300(10) 0.0526(9) Uani 1 d D .
O2P O 0.0162(4) 0.7299(2) 0.5255(2) 0.066(2) Uani 1 d . .
O3P O -0.0216(4) 0.8303(2) 0.4931(2) 0.051(2) Uani 1 d D .
O4P O 0.0677(4) 0.7640(3) 0.4401(2) 0.067(2) Uani 1 d D .
O5P O -0.0876(4) 0.7365(3) 0.4533(2) 0.057(2) Uani 1 d D .
N1B N 0.1389(4) 0.5618(3) 0.6018(3) 0.041(2) Uani 1 d . .
C2B C 0.1449(5) 0.5842(4) 0.6497(3) 0.046(3) Uani 1 d . .
H2BA H 0.1043(5) 0.6081(4) 0.6647(3) 0.055 Uiso 1 calc R .
N3B N 0.2105(4) 0.5690(3) 0.6707(2) 0.038(2) Uani 1 d U .
C4B C 0.3339(6) 0.5036(4) 0.6377(3) 0.059(3) Uani 1 d . .
H4BA H 0.3646(6) 0.5049(4) 0.6671(3) 0.070 Uiso 1 calc R .
C5B C 0.3662(6) 0.4734(4) 0.5970(4) 0.075(4) Uani 1 d . .
C6B C 0.3148(6) 0.4687(5) 0.5535(4) 0.065(4) Uani 1 d . .
C7B C 0.2373(7) 0.4962(4) 0.5495(3) 0.062(3) Uani 1 d . .
H7BA H 0.2059(7) 0.4936(4) 0.5204(3) 0.074 Uiso 1 calc R .
C8B C 0.2070(6) 0.5298(4) 0.5937(4) 0.048(3) Uani 1 d . .
C9B C 0.2558(6) 0.5327(3) 0.6359(3) 0.036(3) Uani 1 d . .
C10B C 0.4487(6) 0.4411(5) 0.6007(4) 0.114(5) Uani 1 d D .
H10A H 0.4616(6) 0.4226(5) 0.5692(4) 0.137 Uiso 1 calc R .
H10B H 0.4454(6) 0.4106(5) 0.6262(4) 0.137 Uiso 1 calc R .
H10C H 0.4915(6) 0.4696(5) 0.6092(4) 0.137 Uiso 1 calc R .
C11B C 0.3514(7) 0.4345(5) 0.5084(4) 0.133(6) Uani 1 d . .
H11A H 0.4050(7) 0.4182(5) 0.5172(4) 0.160 Uiso 0.47(12) calc PR .
H11B H 0.3575(7) 0.4617(5) 0.4807(4) 0.160 Uiso 0.47(12) calc PR .
H11C H 0.3147(7) 0.4021(5) 0.4992(4) 0.160 Uiso 0.47(12) calc PR .
H11D H 0.3131(7) 0.4365(5) 0.4809(4) 0.160 Uiso 0.53(12) calc PR .
H11E H 0.3606(7) 0.3930(5) 0.5173(4) 0.160 Uiso 0.53(12) calc PR .
H11F H 0.4035(7) 0.4526(5) 0.4989(4) 0.160 Uiso 0.53(12) calc PR .
C1R C 0.0805(5) 0.5800(4) 0.5652(3) 0.050(3) Uani 1 d . .
H1RA H 0.0764(5) 0.5485(4) 0.5395(3) 0.059 Uiso 1 calc R .
C2R C 0.1052(5) 0.6418(4) 0.5394(3) 0.044(3) Uani 1 d D .
H2RA H 0.1399(5) 0.6363(4) 0.5097(3) 0.052 Uiso 1 calc R .
C3R C 0.0195(6) 0.6623(4) 0.5273(3) 0.053(3) Uani 1 d . .
H3RA H 0.0026(6) 0.6457(4) 0.4949(3) 0.063 Uiso 1 calc R .
C4R C -0.0411(6) 0.6408(4) 0.5679(4) 0.063(4) Uani 1 d D .
H4RA H -0.0439(6) 0.6713(4) 0.5945(4) 0.075 Uiso 1 calc R .
C5R C -0.1276(6) 0.6241(5) 0.5525(4) 0.089(5) Uani 1 d D .
H5RA H -0.1576(6) 0.6067(5) 0.5805(4) 0.107 Uiso 1 calc R .
H5RB H -0.1575(6) 0.6597(5) 0.5412(4) 0.107 Uiso 1 calc R .
O6R O 0.0040(4) 0.5886(3) 0.5861(2) 0.061(2) Uani 1 d . .
O7R O 0.1439(4) 0.6775(2) 0.5763(2) 0.052(2) Uani 1 d D .
H7R H 0.1826(30) 0.6964(26) 0.5637(6) 0.063 Uiso 1 calc R .
O8R O -0.1203(6) 0.5797(4) 0.5115(3) 0.156(4) Uani 1 d D .
H8R H -0.1606(40) 0.5828(39) 0.4928(27) 0.187 Uiso 1 calc R .
C1P C -0.0527(6) 0.8797(4) 0.5692(4) 0.077(4) Uani 1 d D .
H1PA H -0.0957(6) 0.8869(4) 0.5940(4) 0.093 Uiso 1 calc R .
H1PB H -0.0347(6) 0.9187(4) 0.5568(4) 0.093 Uiso 1 calc R .
C2P C -0.0904(5) 0.8452(4) 0.5268(3) 0.049(3) Uani 1 d D .
H2PA H -0.1137(5) 0.8075(4) 0.5400(3) 0.059 Uiso 1 calc R .
C3P C -0.1561(6) 0.8772(4) 0.5000(3) 0.078(4) Uani 1 d D .
H3PA H -0.1768(6) 0.8521(4) 0.4735(3) 0.094 Uiso 1 calc R .
H3PB H -0.1339(6) 0.9139(4) 0.4862(3) 0.094 Uiso 1 calc R .
H3PC H -0.2006(6) 0.8867(4) 0.5226(3) 0.094 Uiso 1 calc R .
C1 C 0.3588(5) 0.6817(4) 0.7070(3) 0.039(3) Uani 1 d . .
C2 C 0.4499(6) 0.6960(4) 0.7155(3) 0.051(3) Uani 1 d . .
C3 C 0.4923(5) 0.6326(3) 0.7153(3) 0.041(3) Uani 1 d . .
H3A H 0.5366(5) 0.6321(3) 0.7404(3) 0.050 Uiso 1 calc R .
C4 C 0.4179(6) 0.5968(4) 0.7350(3) 0.052(3) Uani 1 d . .
C5 C 0.4313(5) 0.5361(4) 0.7585(3) 0.048(3) Uani 1 d . .
C6 C 0.3650(5) 0.4992(4) 0.7686(3) 0.038(3) Uani 1 d . .
C7 C 0.3662(6) 0.4358(4) 0.7907(3) 0.047(3) Uani 1 d . .
C8 C 0.2806(5) 0.4083(4) 0.7742(3) 0.067(4) Uani 1 d D .
H8A H 0.2581(5) 0.3807(4) 0.7995(3) 0.080 Uiso 1 calc R 1
C9 C 0.2293(5) 0.4668(4) 0.7705(3) 0.057(3) Uani 1 d . .
C10 C 0.1488(5) 0.4752(4) 0.7777(4) 0.064(4) Uani 1 d . .
C11 C 0.0947(5) 0.5258(4) 0.7752(3) 0.046(3) Uani 1 d D .
C13 C -0.0190(5) 0.5879(3) 0.7682(3) 0.049(3) Uani 1 d D .
H13A H -0.0526(5) 0.6120(3) 0.7914(3) 0.058 Uiso 0.738(8) d PR .
H13B H -0.0532(5) 0.6055(3) 0.7938(3) 0.058 Uiso 0.262(8) d PR .
C14 C 0.0629(5) 0.6185(4) 0.7627(3) 0.041(3) Uani 1 d . .
C15 C 0.0717(5) 0.6814(4) 0.7542(4) 0.042(3) Uani 1 d . .
C16 C 0.1462(6) 0.7071(3) 0.7416(3) 0.040(3) Uani 1 d . .
C17 C 0.1655(5) 0.7764(4) 0.7360(3) 0.040(3) Uani 1 d . .
C18 C 0.2512(6) 0.7756(3) 0.7139(3) 0.044(3) Uani 1 d . .
H18A H 0.2446(6) 0.7707(3) 0.6777(3) 0.052 Uiso 1 calc R .
C19 C 0.2950(4) 0.7166(3) 0.7340(3) 0.029(3) Uani 1 d . .
H19A H 0.3155(4) 0.7246(3) 0.7678(3) 0.035 Uiso 1 calc R .
C20 C 0.3366(5) 0.6783(3) 0.6508(3) 0.042(3) Uani 1 d . .
H20A H 0.3786(5) 0.6554(3) 0.6335(3) 0.050 Uiso 1 calc R .
H20B H 0.3341(5) 0.7184(3) 0.6372(3) 0.050 Uiso 1 calc R .
H20C H 0.2835(5) 0.6589(3) 0.6468(3) 0.050 Uiso 1 calc R .
N21 N 0.3448(4) 0.6207(3) 0.7304(2) 0.029(2) Uani 1 d . .
N22 N 0.2853(4) 0.5157(3) 0.7613(3) 0.038(2) Uani 1 d . .
N23 N 0.1329(4) 0.5792(3) 0.7612(3) 0.041(2) Uani 1 d . .
N24 N 0.2132(4) 0.6778(3) 0.7381(2) 0.032(2) Uani 1 d . .
C25 C 0.4919(5) 0.7385(3) 0.6786(3) 0.057(3) Uani 1 d . .
H25A H 0.5491(5) 0.7440(3) 0.6880(3) 0.068 Uiso 1 calc R .
H25B H 0.4639(5) 0.7768(3) 0.6790(3) 0.068 Uiso 1 calc R .
H25C H 0.4891(5) 0.7215(3) 0.6457(3) 0.068 Uiso 1 calc R .
C26 C 0.4603(5) 0.7224(4) 0.7692(3) 0.056(3) Uani 1 d . .
H26A H 0.4298(5) 0.7601(4) 0.7714(3) 0.067 Uiso 1 calc R .
H26B H 0.4358(5) 0.6945(4) 0.7931(3) 0.067 Uiso 1 calc R .
C27 C 0.5493(8) 0.7335(5) 0.7834(4) 0.080(4) Uani 1 d . .
O28 O 0.6138(4) 0.7170(4) 0.7688(3) 0.097(3) Uani 1 d . .
N29 N 0.5558(6) 0.7709(4) 0.8208(3) 0.115(4) Uani 1 d . .
H29A H 0.6041(6) 0.7808(4) 0.8320(3) 0.139 Uiso 1 calc R .
H29B H 0.5116(6) 0.7858(4) 0.8343(3) 0.139 Uiso 1 calc R .
C30 C 0.5262(5) 0.6051(4) 0.6663(3) 0.050(3) Uani 1 d . .
H30A H 0.5172(5) 0.5618(4) 0.6672(3) 0.060 Uiso 1 calc R .
H30B H 0.4938(5) 0.6211(4) 0.6386(3) 0.060 Uiso 1 calc R .
C31 C 0.6159(5) 0.6164(4) 0.6559(3) 0.060(3) Uani 1 d . .
H31A H 0.6239(5) 0.6593(4) 0.6503(3) 0.072 Uiso 1 calc R .
H31B H 0.6481(5) 0.6052(4) 0.6851(3) 0.072 Uiso 1 calc R .
C32 C 0.6479(7) 0.5833(5) 0.6126(4) 0.072(4) Uani 1 d D .
O33 O 0.6771(5) 0.5337(3) 0.6142(3) 0.117(3) Uani 1 d D .
N34 N 0.6396(5) 0.6105(4) 0.5687(3) 0.094(4) Uani 1 d D .
H34A H 0.6551(5) 0.5924(4) 0.5418(3) 0.113 Uiso 1 calc R .
H34B H 0.6186(5) 0.6462(4) 0.5671(3) 0.113 Uiso 1 calc R .
C35 C 0.5230(6) 0.5194(4) 0.7726(3) 0.081(4) Uani 1 d . .
H35A H 0.5597(6) 0.5513(4) 0.7623(3) 0.097 Uiso 0.70(9) calc PR .
H35B H 0.5385(6) 0.4826(4) 0.7561(3) 0.097 Uiso 0.70(9) calc PR .
H35C H 0.5271(6) 0.5140(4) 0.8082(3) 0.097 Uiso 0.70(9) calc PR .
H35D H 0.5238(6) 0.4806(4) 0.7887(3) 0.097 Uiso 0.30(9) calc PR .
H35E H 0.5450(6) 0.5493(4) 0.7950(3) 0.097 Uiso 0.30(9) calc PR .
H35F H 0.5564(6) 0.5179(4) 0.7429(3) 0.097 Uiso 0.30(9) calc PR .
C36 C 0.4358(6) 0.3939(4) 0.7745(3) 0.079(4) Uani 1 d . .
H36A H 0.4297(6) 0.3556(4) 0.7910(3) 0.095 Uiso 1 calc R .
H36B H 0.4886(6) 0.4114(4) 0.7834(3) 0.095 Uiso 1 calc R .
H36C H 0.4334(6) 0.3882(4) 0.7390(3) 0.095 Uiso 1 calc R .
C37 C 0.3636(8) 0.4421(4) 0.8485(3) 0.094(5) Uani 1 d . .
H37A H 0.4183(8) 0.4550(4) 0.8596(3) 0.113 Uiso 1 calc R .
H37B H 0.3248(8) 0.4742(4) 0.8567(3) 0.113 Uiso 1 calc R .
C38 C 0.3394(8) 0.3868(5) 0.8788(5) 0.099(5) Uani 1 d D .
O39 O 0.2777(6) 0.3703(5) 0.8870(5) 0.191(5) Uani 1 d D .
N40 N 0.4185(6) 0.3615(3) 0.8928(3) 0.097(4) Uani 1 d D .
H40A H 0.4204(6) 0.3287(3) 0.9100(3) 0.116 Uiso 1 calc R .
H40B H 0.4639(6) 0.3791(3) 0.8839(3) 0.116 Uiso 1 calc R .
C41 C 0.2830(10) 0.3798(8) 0.7238(6) 0.093(6) Uiso 0.709(6) d PD 1
H41A H 0.3081(10) 0.3402(8) 0.7284(6) 0.112 Uiso 0.709(6) calc PR 1
H41B H 0.3222(10) 0.4032(8) 0.7042(6) 0.112 Uiso 0.709(6) calc PR 1
C42 C 0.2068(8) 0.3702(6) 0.6907(5) 0.062(5) Uiso 0.709(6) d PD 1
H42A H 0.1823(8) 0.4091(6) 0.6826(5) 0.075 Uiso 0.709(6) calc PR 1
H42B H 0.1655(8) 0.3468(6) 0.7088(5) 0.075 Uiso 0.709(6) calc PR 1
C43 C 0.2303(10) 0.3368(8) 0.6416(6) 0.107(7) Uiso 0.709(6) d PD 1
O44 O 0.2973(7) 0.3193(6) 0.6281(5) 0.121(5) Uiso 0.709(6) d PD 1
N45 N 0.1658(9) 0.3508(6) 0.6115(5) 0.144(7) Uiso 0.709(6) d PD 1
H45A H 0.1709(9) 0.3475(6) 0.5796(5) 0.173 Uiso 0.709(6) calc PR 1
H45B H 0.1196(9) 0.3631(6) 0.6242(5) 0.173 Uiso 0.709(6) calc PR 1
C41A C 0.2978(20) 0.3820(18) 0.7184(13) 0.067 Uiso 0.291(6) d PD 2
H41C H 0.3025(20) 0.4137(18) 0.6935(13) 0.080 Uiso 0.291(6) calc PR 2
H41D H 0.3462(20) 0.3558(18) 0.7170(13) 0.080 Uiso 0.291(6) calc PR 2
C42A C 0.2174(18) 0.3479(13) 0.7147(10) 0.071 Uiso 0.291(6) d PD 2
H42C H 0.1718(18) 0.3758(13) 0.7206(10) 0.085 Uiso 0.291(6) calc PR 2
H42D H 0.2160(18) 0.3178(13) 0.7410(10) 0.085 Uiso 0.291(6) calc PR 2
C43A C 0.2031(19) 0.3169(7) 0.6652(9) 0.100 Uiso 0.291(6) d PD 2
O44A O 0.2634(20) 0.2922(12) 0.6450(11) 0.130 Uiso 0.291(6) d PD 2
N45A N 0.1295(19) 0.3149(14) 0.6425(13) 0.130 Uiso 0.291(6) d PD 2
H45C H 0.1245(19) 0.2967(14) 0.6142(13) 0.156 Uiso 0.291(6) calc PR 2
H45D H 0.0869(19) 0.3319(14) 0.6560(13) 0.156 Uiso 0.291(6) calc PR 2
C12 C 0.0095(7) 0.5305(5) 0.7966(4) 0.042(4) Uiso 0.738(8) d PD .
C46 C -0.0578(7) 0.4811(6) 0.7932(5) 0.068(5) Uiso 0.738(8) d PD .
H46A H -0.0387(7) 0.4458(6) 0.8106(5) 0.082 Uiso 0.738(8) d PR .
H46B H -0.1085(7) 0.4953(6) 0.8082(5) 0.082 Uiso 0.738(8) d PR .
H46C H -0.0679(7) 0.4712(6) 0.7588(5) 0.082 Uiso 0.738(8) d PR .
C47 C 0.0175(8) 0.5407(5) 0.8528(4) 0.062(5) Uiso 0.738(8) d PD .
H47A H 0.0357(8) 0.5041(5) 0.8686(4) 0.074 Uiso 0.738(8) d PR .
H47B H 0.0575(8) 0.5721(5) 0.8590(4) 0.074 Uiso 0.738(8) d PR .
H47C H -0.0356(8) 0.5524(5) 0.8662(4) 0.074 Uiso 0.738(8) d PR .
C12A C 0.0052(16) 0.5236(12) 0.7787(11) 0.058 Uiso 0.262(8) d PD 1
C46A C -0.0372(21) 0.4687(14) 0.7624(15) 0.075 Uiso 0.262(8) d PD 1
H46D H -0.0268(21) 0.4619(14) 0.7275(15) 0.090 Uiso 0.262(8) d PR 1
H46E H -0.0169(21) 0.4349(14) 0.7814(15) 0.090 Uiso 0.262(8) d PR 1
H46F H -0.0960(21) 0.4731(14) 0.7679(15) 0.090 Uiso 0.262(8) d PR 1
C47A C -0.0315(22) 0.5141(17) 0.8323(11) 0.070 Uiso 0.262(8) d PD 1
H47D H -0.0191(22) 0.4739(17) 0.8435(11) 0.084 Uiso 0.262(8) d PR 1
H47E H -0.0054(22) 0.5428(17) 0.8541(11) 0.084 Uiso 0.262(8) d PR 1
H47F H -0.0908(22) 0.5202(17) 0.8326(11) 0.084 Uiso 0.262(8) d PR 1
C48 C -0.0623(6) 0.5854(5) 0.7174(4) 0.075(4) Uani 1 d . .
H48A H -0.0575(6) 0.6250(5) 0.7020(4) 0.091 Uiso 1 calc R .
H48B H -0.0317(6) 0.5573(5) 0.6964(4) 0.091 Uiso 1 calc R .
C49 C -0.1520(6) 0.5676(5) 0.7162(4) 0.094(4) Uani 1 d D .
H49A H -0.1732(6) 0.5743(5) 0.6828(4) 0.112 Uiso 1 calc R .
H49B H -0.1558(6) 0.5246(5) 0.7230(4) 0.112 Uiso 1 calc R .
C50 C -0.2038(8) 0.5984(5) 0.7504(5) 0.103(5) Uani 1 d D .
O51 O -0.2376(6) 0.5711(3) 0.7893(3) 0.123(3) Uani 1 d . .
N52 N -0.2269(5) 0.6551(3) 0.7480(4) 0.103(3) Uani 1 d D .
H52A H -0.2601(5) 0.6697(3) 0.7703(4) 0.123 Uiso 1 calc R .
H52B H -0.2090(5) 0.6778(3) 0.7242(4) 0.123 Uiso 1 calc R .
C53 C -0.0070(5) 0.7191(4) 0.7583(4) 0.062(3) Uani 1 d . .
H53A H -0.0529(5) 0.6936(4) 0.7674(4) 0.075 Uiso 0.50(8) calc PR .
H53B H -0.0183(5) 0.7380(4) 0.7267(4) 0.075 Uiso 0.50(8) calc PR .
H53C H 0.0006(5) 0.7496(4) 0.7834(4) 0.075 Uiso 0.50(8) calc PR .
H53D H 0.0058(5) 0.7606(4) 0.7510(4) 0.075 Uiso 0.50(8) calc PR .
H53D H -0.0288(5) 0.7161(4) 0.7916(4) 0.075 Uiso 0.50(8) calc PR .
H53D H -0.0477(5) 0.7046(4) 0.7349(4) 0.075 Uiso 0.50(8) calc PR .
C54 C 0.1672(6) 0.8040(4) 0.7890(3) 0.069(4) Uani 1 d . .
H54A H 0.1118(6) 0.8041(4) 0.8026(3) 0.083 Uiso 1 calc R .
H54B H 0.1878(6) 0.8446(4) 0.7873(3) 0.083 Uiso 1 calc R .
H54C H 0.2029(6) 0.7803(4) 0.8100(3) 0.083 Uiso 1 calc R .
C55 C 0.1039(6) 0.8114(4) 0.7039(3) 0.051(3) Uani 1 d . .
H55A H 0.1247(6) 0.8523(4) 0.6999(3) 0.061 Uiso 1 calc R .
H55B H 0.0514(6) 0.8139(4) 0.7217(3) 0.061 Uiso 1 calc R .
C56 C 0.0869(6) 0.7853(4) 0.6518(3) 0.064(4) Uani 1 d . .
H56A H 0.1324(6) 0.7957(4) 0.6295(3) 0.076 Uiso 1 calc R .
H56B H 0.0836(6) 0.7416(4) 0.6538(3) 0.076 Uiso 1 calc R .
C57 C 0.0071(7) 0.8100(4) 0.6317(4) 0.057(3) Uani 1 d . .
O58 O -0.0588(4) 0.7942(4) 0.6451(3) 0.096(3) Uani 1 d D .
N59 N 0.0203(5) 0.8501(3) 0.5949(3) 0.057(3) Uani 1 d D .
H59A H 0.0704(5) 0.8589(3) 0.5860(3) 0.069 Uiso 1 calc R .
C60 C 0.3140(6) 0.8318(3) 0.7225(3) 0.054(3) Uani 1 d D .
H60A H 0.3195(6) 0.8398(3) 0.7580(3) 0.065 Uiso 1 calc R .
H60B H 0.3687(6) 0.8218(3) 0.7094(3) 0.065 Uiso 1 calc R .
C61 C 0.2798(6) 0.8896(4) 0.6953(4) 0.061(4) Uani 1 d D .
O62 O 0.2644(5) 0.8886(3) 0.6510(2) 0.085(3) Uani 1 d D .
N63 N 0.2818(4) 0.9392(3) 0.7230(3) 0.072(3) Uani 1 d D .
H63A H 0.2717(4) 0.9737(3) 0.7097(3) 0.086 Uiso 1 calc R .
H63B H 0.2931(4) 0.9368(3) 0.7544(3) 0.086 Uiso 1 calc R .
O11C O 0.3696(19) 0.7132(13) 0.9141(11) 0.304(15) Uiso 0.50 d PD .
O12C O 0.2941(23) 0.7382(18) 0.9201(14) 0.421(23) Uiso 0.50 d PD .
O13C O 0.5295(30) 0.7507(24) 0.9991(21) 0.577(29) Uiso 0.50 d P .
O14C O 0.3776(21) 0.2657(15) 0.4366(12) 0.335(17) Uiso 0.50 d P .
O15C O 0.4929(28) 0.2598(19) 0.4337(15) 0.408(22) Uiso 0.50 d P .
O16C O 0.4404(22) 1.0398(16) 0.5810(12) 0.354(18) Uiso 0.50 d PD .
O17C O 0.5227(17) 1.1021(12) 0.6045(10) 0.248(12) Uiso 0.50 d P .
O18C O 0.0413(26) 0.6863(18) 0.9102(14) 0.389(22) Uiso 0.50 d P .
O19C O 0.5721(34) 0.3347(25) 0.4416(20) 0.578(34) Uiso 0.50 d PD .
O20C O 0.4521(19) 0.5376(13) 0.9443(11) 0.286(14) Uiso 0.50 d P .
O21C O 0.5546(31) 0.6128(23) 0.8968(19) 0.509(31) Uiso 0.50 d P .
O22C O 0.3887(17) 0.5876(12) 0.9449(10) 0.250(12) Uiso 0.50 d P .
C1A C 0.1266(11) 0.9542(9) 0.8825(8) 0.347(15) Uani 1 d DU .
H1AA H 0.1424(11) 0.9549(9) 0.8478(8) 0.417 Uiso 1 calc R .
H1AB H 0.1612(11) 0.9260(9) 0.9002(8) 0.417 Uiso 1 calc R .
H1AC H 0.1335(11) 0.9938(9) 0.8965(8) 0.417 Uiso 1 calc R .
C2A C 0.0355(19) 0.9350(8) 0.8870(10) 0.346(19) Uani 1 d DU .
O3A O 0.0068(15) 0.9038(11) 0.8688(9) 0.536(18) Uani 1 d U .
C4A C 0.0140(23) 0.9345(12) 0.9403(10) 0.635(34) Uani 1 d DU .
H4AA H -0.0432(23) 0.9225(12) 0.9442(10) 0.762 Uiso 1 calc R .
H4AB H 0.0216(23) 0.9743(12) 0.9539(10) 0.762 Uiso 1 calc R .
H4AC H 0.0494(23) 0.9065(12) 0.9576(10) 0.762 Uiso 1 calc R .
O1W O 0.2435(5) 0.7612(3) 0.5309(2) 0.092(3) Uani 1 d DU .
H1WA H 0.2551(5) 0.8008(3) 0.5339(2) 0.111 Uiso 1 d R .
H1WB H 0.2951(5) 0.7473(3) 0.5242(2) 0.111 Uiso 1 d R .
O2W O 0.4010(5) 0.8749(3) 0.5902(3) 0.109(3) Uani 1 d DU .
H2WB H 0.3637(5) 0.8538(3) 0.6083(3) 0.131 Uiso 1 d R .
H2WA H 0.3778(5) 0.9081(3) 0.5765(3) 0.131 Uiso 1 d R .
O3W O 0.2726(5) 0.2597(3) 0.9288(3) 0.116(3) Uani 1 d DU .
O4W O 0.1853(5) 0.8796(3) 0.5512(3) 0.114(3) Uani 1 d DU .
O5W O -0.1790(5) 0.7133(4) 0.6538(3) 0.162(4) Uani 1 d DU .
H5WA H -0.2142(5) 0.7417(4) 0.6654(3) 0.195 Uiso 1 d R .
O6W O 0.6650(7) 0.4384(3) 0.6725(3) 0.161(4) Uani 1 d DU .
O7W O 0.3803(6) 0.8165(5) 0.8748(4) 0.212(5) Uani 1 d DU .
O8W O 0.7616(13) 0.4912(10) 0.5181(11) 0.562(17) Uani 1 d DU .
O9W O 0.6364(16) 0.4749(11) 0.4681(9) 0.533(15) Uiso 1 d D .
O10W O 0.2870(23) 1.0251(17) 0.5946(14) 0.832(29) Uiso 1 d D .
O11W O 0.2190(24) 1.1285(18) 0.5943(15) 0.871(30) Uiso 1 d D .
O12W O 0.3610(27) 0.8917(17) 0.9462(16) 0.936(32) Uiso 1 d D .
O13W O 0.2468(26) 0.2633(21) 0.5359(16) 1.003(34) Uiso 1 d D .
O14W O 0.5577(35) 0.5463(23) 0.5138(19) 1.441(64) Uiso 1 d D .

loop_
_atom_type_symbol
_atom_type_description
_atom_type_scat_dispersion_real
_atom_type_scat_dispersion_imag
_atom_type_scat_source
C C 0.0033 0.0016 'International Tables Vol C Tables 4.2.6.8 and 6.1.1.4'
H H 0.0000 0.0000 'International Tables Vol C Tables 4.2.6.8 and 6.1.1.4'
N N 0.0061 0.0033 'International Tables Vol C Tables 4.2.6.8 and 6.1.1.4'
O O 0.0106 0.0060 'International Tables Vol C Tables 4.2.6.8 and 6.1.1.4'
P P 0.1023 0.0942 'International Tables Vol C Tables 4.2.6.8 and 6.1.1.4'
Cl Cl 0.1484 0.1585 'International Tables Vol C Tables 4.2.6.8 and 6.1.1.4'
Co Co 0.3494 0.9721 'International Tables Vol C Tables 4.2.6.8 and 6.1.1.4'

loop_
_geom_angle_atom_site_label_1
_geom_angle_atom_site_label_2
_geom_angle_atom_site_label_3
_geom_angle
_geom_angle_site_symmetry_1
_geom_angle_site_symmetry_3
_geom_angle_publ_flag
N23 Co N21 172.4(3) . . ?
N23 Co N24 89.4(3) . . ?
N21 Co N24 83.4(3) . . ?
N23 Co N22 97.7(3) . . ?
N21 Co N22 89.7(3) . . ?
N24 Co N22 171.6(3) . . ?
N23 Co C 89.1(4) . . ?
N21 Co C 93.3(3) . . ?
N24 Co C 88.8(3) . . ?
N22 Co C 86.8(3) . . ?
N23 Co N3B 85.3(3) . . ?
N21 Co N3B 92.7(3) . . ?
N24 Co N3B 94.3(3) . . ?
N22 Co N3B 90.9(3) . . ?
C Co N3B 173.6(3) . . ?
O5P P O4P 119.1(4) . . ?
O5P P O3P 112.5(4) . . ?
O4P P O3P 107.0(4) . . ?
O5P P O2P 109.4(4) . . ?
O4P P O2P 107.7(4) . . ?
O3P P O2P 99.3(3) . . ?
C3R O2P P 119.2(5) . . ?
C2P O3P P 121.1(5) . . ?
C8B N1B C2B 106.8(7) . . ?
C8B N1B C1R 125.9(8) . . ?
C2B N1B C1R 126.0(7) . . ?
N3B C2B N1B 112.5(8) . . ?
C2B N3B C9B 106.9(7) . . ?
C2B N3B Co 122.8(6) . . ?
C9B N3B Co 130.3(6) . . ?
C5B C4B C9B 122.0(9) . . ?
C4B C5B C6B 117.4(9) . . ?
C4B C5B C10B 120.5(10) . . ?
C6B C5B C10B 121.8(9) . . ?
C7B C6B C5B 123.2(9) . . ?
C7B C6B C11B 119.8(9) . . ?
C5B C6B C11B 116.9(9) . . ?
C6B C7B C8B 117.0(9) . . ?
N1B C8B C9B 108.0(9) . . ?
N1B C8B C7B 132.4(9) . . ?
C9B C8B C7B 119.5(9) . . ?
C8B C9B C4B 120.8(9) . . ?
C8B C9B N3B 105.8(8) . . ?
C4B C9B N3B 133.4(8) . . ?
O6R C1R N1B 110.6(8) . . ?
O6R C1R C2R 106.5(7) . . ?
N1B C1R C2R 112.5(7) . . ?
O7R C2R C3R 113.1(7) . . ?
O7R C2R C1R 106.9(7) . . ?
C3R C2R C1R 97.3(7) . . ?
C2R C3R O2P 110.2(7) . . ?
C2R C3R C4R 109.8(7) . . ?
O2P C3R C4R 108.1(7) . . ?
O6R C4R C5R 111.1(8) . . ?
O6R C4R C3R 99.7(7) . . ?
C5R C4R C3R 118.0(9) . . ?
O8R C5R C4R 107.2(9) . . ?
C1R O6R C4R 115.1(7) . . ?
C2P C1P N59 116.0(7) . . ?
C3P C2P O3P 110.6(7) . . ?
C3P C2P C1P 114.7(8) . . ?
O3P C2P C1P 106.1(7) . . ?
C19 C1 N21 99.4(6) . . ?
C19 C1 C2 119.3(7) . . ?
N21 C1 C2 105.6(7) . . ?
C19 C1 C20 110.0(7) . . ?
N21 C1 C20 109.0(6) . . ?
C2 C1 C20 112.2(7) . . ?
C1 C2 C25 117.4(8) . . ?
C1 C2 C3 103.4(7) . . ?
C25 C2 C3 111.1(7) . . ?
C1 C2 C26 108.7(7) . . ?
C25 C2 C26 108.6(7) . . ?
C3 C2 C26 107.2(7) . . ?
C4 C3 C30 111.4(7) . . ?
C4 C3 C2 97.1(7) . . ?
C30 C3 C2 120.8(7) . . ?
N21 C4 C5 122.4(8) . . ?
N21 C4 C3 117.7(8) . . ?
C5 C4 C3 119.9(8) . . ?
C6 C5 C4 120.5(8) . . ?
C6 C5 C35 122.8(8) . . ?
C4 C5 C35 116.6(8) . . ?
N22 C6 C5 123.2(8) . . ?
N22 C6 C7 108.6(7) . . ?
C5 C6 C7 128.1(8) . . ?
C36 C7 C6 117.5(8) . . ?
C36 C7 C37 111.0(8) . . ?
C6 C7 C37 107.6(7) . . ?
C36 C7 C8 109.2(7) . . ?
C6 C7 C8 103.7(7) . . ?
C37 C7 C8 107.0(8) . . ?
C41 C8 C9 108.3(10) . . ?
C41 C8 C7 113.4(9) . . ?
C9 C8 C7 99.2(7) . . ?
C9 C8 C41A 109.5(16) . . ?
C7 C8 C41A 104.4(13) . . ?
C10 C9 N22 122.4(9) . . ?
C10 C9 C8 129.2(9) . . ?
N22 C9 C8 108.3(7) . . ?
C9 C10 C11 134.7(9) . . ?
C9 C10 Cl 109.4(8) . . ?
C11 C10 Cl 116.0(7) . . ?
N23 C11 C10 114.7(7) . . ?
N23 C11 C12A 119.2(12) . . ?
C10 C11 C12A 125.5(13) . . ?
N23 C11 C12 116.8(8) . . ?
C10 C11 C12 126.9(9) . . ?
C12A C11 C12 19.9(13) . . ?
C14 C13 C12A 102.8(12) . . ?
C14 C13 C48 109.3(7) . . ?
C12A C13 C48 104.5(13) . . ?
C14 C13 C12 99.3(7) . . ?
C12A C13 C12 19.0(13) . . ?
C48 C13 C12 122.7(8) . . ?
C15 C14 N23 121.2(7) . . ?
C15 C14 C13 123.4(8) . . ?
N23 C14 C13 115.0(7) . . ?
C16 C15 C14 122.4(8) . . ?
C16 C15 C53 121.1(7) . . ?
C14 C15 C53 116.5(7) . . ?
N24 C16 C15 123.4(8) . . ?
N24 C16 C17 109.1(7) . . ?
C15 C16 C17 127.0(8) . . ?
C18 C17 C55 112.3(7) . . ?
C18 C17 C54 110.5(7) . . ?
C55 C17 C54 109.2(7) . . ?
C18 C17 C16 101.9(7) . . ?
C55 C17 C16 115.1(7) . . ?
C54 C17 C16 107.5(7) . . ?
C17 C18 C19 106.5(7) . . ?
C17 C18 C60 120.5(7) . . ?
C19 C18 C60 108.1(6) . . ?
C1 C19 N24 109.2(6) . . ?
C1 C19 C18 125.3(7) . . ?
N24 C19 C18 96.0(6) . . ?
C4 N21 C1 105.7(7) . . ?
C4 N21 Co 132.9(6) . . ?
C1 N21 Co 121.3(5) . . ?
C6 N22 C9 111.5(7) . . ?
C6 N22 Co 128.6(6) . . ?
C9 N22 Co 119.6(5) . . ?
C11 N23 C14 99.6(6) . . ?
C11 N23 Co 130.4(6) . . ?
C14 N23 Co 130.0(5) . . ?
C16 N24 C19 115.9(6) . . ?
C16 N24 Co 133.4(6) . . ?
C19 N24 Co 109.7(4) . . ?
C27 C26 C2 113.4(8) . . ?
O28 C27 N29 112.6(12) . . ?
O28 C27 C26 135.4(10) . . ?
N29 C27 C26 112.0(10) . . ?
C31 C30 C3 115.7(7) . . ?
C32 C31 C30 113.8(8) . . ?
O33 C32 N34 119.2(10) . . ?
O33 C32 C31 124.7(10) . . ?
N34 C32 C31 116.0(10) . . ?
C38 C37 C7 117.7(9) . . ?
O39 C38 N40 128.7(13) . . ?
O39 C38 C37 128.1(13) . . ?
N40 C38 C37 103.1(10) . . ?
C8 C41 C42 124.3(13) . . ?
C41 C42 C43 111.2(12) . . ?
O44 C43 N45 125.7(17) . . ?
O44 C43 C42 128.8(15) . . ?
N45 C43 C42 102.0(13) . . ?
C42A C41A C8 95.4(20) . . ?
C41A C42A C43A 114.7(24) . . ?
O44A C43A N45A 118.8(29) . . ?
O44A C43A C42A 117.7(29) . . ?
N45A C43A C42A 123.4(28) . . ?
C12A C12 C47A 125.2(40) . . ?
C12A C12 C11 74.9(35) . . ?
C47A C12 C11 141.2(20) . . ?
C12A C12 C47 170.3(37) . . ?
C47A C12 C47 46.9(18) . . ?
C11 C12 C47 108.2(9) . . ?
C12A C12 C46 68.5(34) . . ?
C47A C12 C46 56.9(18) . . ?
C11 C12 C46 124.9(10) . . ?
C47 C12 C46 102.9(10) . . ?
C12A C12 C13 75.4(34) . . ?
C47A C12 C13 118.2(20) . . ?
C11 C12 C13 98.1(8) . . ?
C47 C12 C13 112.8(9) . . ?
C46 C12 C13 110.3(9) . . ?
C12A C12 C46A 40.3(35) . . ?
C47A C12 C46A 86.9(22) . . ?
C11 C12 C46A 97.6(14) . . ?
C47 C12 C46A 130.2(15) . . ?
C46 C12 C46A 30.9(13) . . ?
C13 C12 C46A 104.5(13) . . ?
C46A C46 C47A 137.7(28) . . ?
C46A C46 C12A 72.8(21) . . ?
C47A C46 C12A 68.4(17) . . ?
C46A C46 C12 90.8(22) . . ?
C47A C46 C12 49.3(14) . . ?
C12A C46 C12 19.2(13) . . ?
C47A C47 C12 51.9(16) . . ?
C47A C47 C12A 50.0(16) . . ?
C12 C47 C12A 2.4(9) . . ?
C12 C12A C46 92.3(37) . . ?
C12 C12A C11 85.3(37) . . ?
C46 C12A C11 138.0(21) . . ?
C12 C12A C46A 126.7(44) . . ?
C46 C12A C46A 37.4(17) . . ?
C11 C12A C46A 118.3(24) . . ?
C12 C12A C13 85.6(36) . . ?
C46 C12A C13 119.3(19) . . ?
C11 C12A C13 102.3(16) . . ?
C46A C12A C13 127.7(24) . . ?
C12 C12A C47A 39.4(32) . . ?
C46 C12A C47A 53.0(16) . . ?
C11 C12A C47A 116.2(24) . . ?
C46A C12A C47A 89.2(25) . . ?
C13 C12A C47A 101.7(21) . . ?
C12 C12A C47 7.3(28) . . ?
C46 C12A C47 85.9(15) . . ?
C11 C12A C47 87.8(15) . . ?
C46A C12A C47 119.6(23) . . ?
C13 C12A C47 91.8(15) . . ?
C47A C12A C47 33.5(15) . . ?
C46 C46A C12A 69.8(23) . . ?
C46 C46A C12 58.3(19) . . ?
C12A C46A C12 13.0(13) . . ?
C47 C47A C12 81.2(24) . . ?
C47 C47A C46 152.1(30) . . ?
C12 C47A C46 73.9(18) . . ?
C47 C47A C12A 96.5(26) . . ?
C12 C47A C12A 15.4(13) . . ?
C46 C47A C12A 58.6(16) . . ?
C49 C48 C13 117.8(9) . . ?
C50 C49 C48 115.3(10) . . ?
N52 C50 O51 111.2(11) . . ?
N52 C50 C49 126.8(12) . . ?
O51 C50 C49 122.0(11) . . ?
C17 C55 C56 115.8(7) . . ?
C57 C56 C55 110.1(8) . . ?
O58 C57 N59 124.4(10) . . ?
O58 C57 C56 123.8(10) . . ?
N59 C57 C56 111.8(9) . . ?
C57 N59 C1P 119.9(8) . . ?
C61 C60 C18 110.0(7) . . ?
O62 C61 N63 124.5(9) . . ?
O62 C61 C60 120.7(9) . . ?
N63 C61 C60 114.1(8) . . ?
O17C O21C O16C 83.1(34) 3_646 3_646 ?
O3A C2A C4A 112.0(31) . . ?
O3A C2A C1A 128.2(31) . . ?
C4A C2A C1A 107.7(26) . . ?

loop_
_geom_bond_atom_site_label_1
_geom_bond_atom_site_label_2
_geom_bond_distance
_geom_bond_site_symmetry_2
_geom_bond_publ_flag
Co N23 1.811(6) . ?
Co N21 1.815(6) . ?
Co N24 1.896(6) . ?
Co N22 1.934(6) . ?
Co C 1.979(7) . ?
Co N3B 2.200(7) . ?
Cl C10 1.816(10) . ?
P O5P 1.491(6) . ?
P O4P 1.512(6) . ?
P O3P 1.590(6) . ?
P O2P 1.637(6) . ?
O2P C3R 1.499(9) . ?
O3P C2P 1.463(9) . ?
N1B C8B 1.320(10) . ?
N1B C2B 1.378(10) . ?
N1B C1R 1.414(10) . ?
C2B N3B 1.239(9) . ?
N3B C9B 1.428(10) . ?
C4B C5B 1.379(12) . ?
C4B C9B 1.409(12) . ?
C5B C6B 1.430(13) . ?
C5B C10B 1.506(12) . ?
C6B C7B 1.389(13) . ?
C6B C11B 1.541(12) . ?
C7B C8B 1.478(12) . ?
C8B C9B 1.376(11) . ?
C1R O6R 1.362(9) . ?
C1R C2R 1.582(11) . ?
C2R O7R 1.406(9) . ?
C2R C3R 1.483(11) . ?
C3R C4R 1.534(12) . ?
C4R O6R 1.447(10) . ?
C4R C5R 1.493(12) . ?
C5R O8R 1.479(12) . ?
C1P C2P 1.496(11) . ?
C1P N59 1.508(11) . ?
C2P C3P 1.458(10) . ?
C1 C19 1.471(10) . ?
C1 N21 1.504(10) . ?
C1 C2 1.511(11) . ?
C1 C20 1.549(10) . ?
C2 C25 1.521(11) . ?
C2 C3 1.559(10) . ?
C2 C26 1.559(12) . ?
C3 C4 1.525(11) . ?
C3 C30 1.544(10) . ?
C4 N21 1.291(10) . ?
C4 C5 1.499(12) . ?
C5 C6 1.369(11) . ?
C5 C35 1.563(11) . ?
C6 N22 1.344(9) . ?
C6 C7 1.523(12) . ?
C7 C36 1.515(11) . ?
C7 C37 1.554(12) . ?
C7 C8 1.565(11) . ?
C8 C41 1.49(2) . ?
C8 C9 1.538(12) . ?
C8 C41A 1.63(3) . ?
C9 C10 1.319(11) . ?
C9 N22 1.427(10) . ?
C10 C11 1.418(12) . ?
C11 N23 1.383(10) . ?
C11 C12A 1.44(3) . ?
C11 C12 1.486(13) . ?
C13 C14 1.485(11) . ?
C13 C12A 1.50(3) . ?
C13 C48 1.528(12) . ?
C13 C12 1.549(13) . ?
C14 C15 1.418(11) . ?
C14 N23 1.420(10) . ?
C15 C16 1.366(11) . ?
C15 C53 1.518(11) . ?
C16 N24 1.258(9) . ?
C16 C17 1.572(11) . ?
C17 C18 1.496(11) . ?
C17 C55 1.520(10) . ?
C17 C54 1.545(10) . ?
C18 C19 1.578(10) . ?
C18 C60 1.618(10) . ?
C19 N24 1.571(9) . ?
C26 C27 1.498(14) . ?
C27 O28 1.163(13) . ?
C27 N29 1.304(12) . ?
C30 C31 1.487(10) . ?
C31 C32 1.462(12) . ?
C32 O33 1.194(11) . ?
C32 N34 1.327(12) . ?
C37 C38 1.518(14) . ?
C38 O39 1.078(14) . ?
C38 N40 1.436(13) . ?
C41 C42 1.52(2) . ?
C42 C43 1.55(2) . ?
C43 O44 1.20(2) . ?
C43 N45 1.35(2) . ?
C41A C42A 1.50(3) . ?
C42A C43A 1.51(3) . ?
C43A O44A 1.23(3) . ?
C43A N45A 1.33(3) . ?
C12 C12A 0.51(3) . ?
C12 C47A 1.21(3) . ?
C12 C47 1.525(14) . ?
C12 C46 1.540(15) . ?
C12 C46A 1.81(3) . ?
C46 C46A 0.93(4) . ?
C46 C47A 1.34(3) . ?
C46 C12A 1.43(3) . ?
C47 C47A 1.13(4) . ?
C47 C12A 2.03(3) . ?
C12A C46A 1.46(3) . ?
C12A C47A 1.56(3) . ?
C48 C49 1.491(12) . ?
C49 C50 1.412(14) . ?
C50 N52 1.310(12) . ?
C50 O51 1.319(13) . ?
C55 C56 1.532(11) . ?
C56 C57 1.493(12) . ?
C57 O58 1.169(11) . ?
C57 N59 1.341(11) . ?
C60 C61 1.569(11) . ?
C61 O62 1.212(10) . ?
C61 N63 1.325(10) . ?
O11C O12C 1.34(5) . ?
O15C O18C 1.45(5) 2_564 ?
O16C O21C 1.72(6) 3_656 ?
O17C O21C 1.26(5) 3_656 ?
O18C O15C 1.45(5) 2_565 ?
O20C O22C 1.50(4) . ?
O21C O17C 1.26(5) 3_646 ?
O21C O16C 1.72(6) 3_646 ?
C1A C2A 1.53(3) . ?
C2A O3A 0.96(4) . ?
C2A C4A 1.47(3) . ?
